data_4131131
loop_
_publ_author_name
'Tian, Maoqun'
'Yan, Ming'
'Baran, Phil S.'

_publ_section_title
;
 11-Step Total Synthesis of Araiosamines.
;
_journal_issue 43
_journal_name_full 'Journal of the American Chemical Society'
_journal_page_first 14234
_journal_page_last 14237
_journal_paper_doi 10.1021/jacs.6b09701
_journal_volume 138
_journal_year 2016
_chemical_formula_sum 'C33 H32 N4 O4'
_chemical_formula_weight 548.62
_space_group_crystal_system monoclinic
_space_group_IT_number 14
_space_group_name_Hall '-P 2ybc'
_space_group_name_H-M_alt 'P 1 21/c 1'
_atom_sites_solution_hydrogens geom
_audit_creation_method SHELXL-2013
_cell_angle_alpha 90
_cell_angle_beta 97.090(2)
_cell_angle_gamma 90
_cell_formula_units_Z 4
_cell_length_a 10.6841(5)
_cell_length_b 31.5826(16)
_cell_length_c 9.5285(5)
_cell_measurement_reflns_used 7000
_cell_measurement_temperature 100(2)
_cell_measurement_theta_max 24.07
_cell_measurement_theta_min 2.25
_cell_volume 3190.6(3)
_computing_cell_refinement 'Bruker SAINT'
_computing_data_collection 'Bruker APEX2'
_computing_data_reduction 'Bruker SAINT'
_computing_molecular_graphics 'Bruker SHELXTL'
_computing_publication_material 'Bruker SHELXTL'
_computing_structure_refinement 'SHELXL-2013 (Sheldrick, 2013)'
_computing_structure_solution 'SHELXS-97 (Sheldrick 2008)'
_diffrn_ambient_temperature 100(2)
_diffrn_measured_fraction_theta_full 0.999
_diffrn_measured_fraction_theta_max 0.997
_diffrn_measurement_device_type 'Bruker APEX-II CCD'
_diffrn_measurement_method '\f and \w scans'
_diffrn_radiation_type MoK\a
_diffrn_radiation_wavelength 0.71073
_diffrn_reflns_av_R_equivalents 0.0603
_diffrn_reflns_av_unetI/netI 0.0539
_diffrn_reflns_Laue_measured_fraction_full 0.999
_diffrn_reflns_Laue_measured_fraction_max 0.997
_diffrn_reflns_limit_h_max 13
_diffrn_reflns_limit_h_min -14
_diffrn_reflns_limit_k_max 42
_diffrn_reflns_limit_k_min -42
_diffrn_reflns_limit_l_max 12
_diffrn_reflns_limit_l_min -12
_diffrn_reflns_number 35749
_diffrn_reflns_point_group_measured_fraction_full 0.999
_diffrn_reflns_point_group_measured_fraction_max 0.997
_diffrn_reflns_theta_full 25.000
_diffrn_reflns_theta_max 28.328
_diffrn_reflns_theta_min 2.026
_exptl_absorpt_coefficient_mu 0.076
_exptl_absorpt_correction_T_max 0.988
_exptl_absorpt_correction_T_min 0.944
_exptl_absorpt_correction_type multi-scan
_exptl_absorpt_process_details SADABS
_exptl_crystal_colour colorless
_exptl_crystal_density_diffrn 1.142
_exptl_crystal_description block
_exptl_crystal_F_000 1160
_exptl_crystal_size_max 0.330
_exptl_crystal_size_mid 0.300
_exptl_crystal_size_min 0.260
_refine_diff_density_max 0.535
_refine_diff_density_min -0.355
_refine_diff_density_rms 0.050
_refine_ls_extinction_method none
_refine_ls_goodness_of_fit_ref 1.035
_refine_ls_hydrogen_treatment constr
_refine_ls_matrix_type full
_refine_ls_number_parameters 373
_refine_ls_number_reflns 7938
_refine_ls_number_restraints 0
_refine_ls_restrained_S_all 1.035
_refine_ls_R_factor_all 0.0761
_refine_ls_R_factor_gt 0.0556
_refine_ls_shift/su_max 0.001
_refine_ls_shift/su_mean 0.000
_refine_ls_structure_factor_coef Fsqd
_refine_ls_weighting_details 'w=1/[\s^2^(Fo^2^)+(0.0760P)^2^+0.7600P] where P=(Fo^2^+2Fc^2^)/3'
_refine_ls_weighting_scheme calc
_refine_ls_wR_factor_gt 0.1421
_refine_ls_wR_factor_ref 0.1528
_reflns_Friedel_coverage 0.000
_reflns_number_gt 5893
_reflns_number_total 7938
_reflns_threshold_expression 'I > 2\s(I)'
_cod_data_source_file ja6b09701_si_010.cif
_cod_data_source_block baran437
_cod_original_sg_symbol_H-M 'P 21/c'
_cod_database_code 4131131
_shelx_space_group_comment
; 
The symmetry employed for this shelxl refinement is uniquely defined 
by the following loop, which should always be used as a source of 
symmetry information in preference to the above space-group names. 
They are only intended as comments. 
;
_shelx_estimated_absorpt_t_min 0.975
_shelx_estimated_absorpt_t_max 0.980
_shelxl_version_number 2013-3

loop_
_space_group_symop_operation_xyz
'x, y, z'
'-x, y+1/2, -z+1/2'
'-x, -y, -z'
'x, -y-1/2, z-1/2'

loop_
_atom_site_label
_atom_site_type_symbol
_atom_site_fract_x
_atom_site_fract_y
_atom_site_fract_z
_atom_site_U_iso_or_equiv
_atom_site_adp_type
_atom_site_occupancy
_atom_site_site_symmetry_order
_atom_site_calc_flag
_atom_site_refinement_flags_posn
_atom_site_refinement_flags_adp
O1 O 0.59708(14) 0.50744(4) 0.82298(16) 0.0428(4) Uani 1 1 d . .
O2 O 0.70488(11) 0.50600(3) 0.63285(13) 0.0262(3) Uani 1 1 d . .
O3 O 0.83361(11) 0.24448(4) 0.74489(12) 0.0253(3) Uani 1 1 d . .
O4 O 0.92089(10) 0.21608(3) 0.56078(11) 0.0204(2) Uani 1 1 d . .
N1 N 0.68535(12) 0.44643(4) 0.75222(14) 0.0208(3) Uani 1 1 d . .
N2 N 0.41735(13) 0.25219(4) 0.29186(16) 0.0253(3) Uani 1 1 d . .
H2A H 0.3895 0.2315 0.2344 0.030 Uiso 1 1 calc R U
N3 N 0.81669(12) 0.27656(4) 0.53044(14) 0.0181(3) Uani 1 1 d . .
H3A H 0.8356 0.2749 0.4433 0.022 Uiso 1 1 calc R U
N4 N 0.97315(15) 0.37692(5) 0.45474(19) 0.0354(4) Uani 1 1 d . .
C1 C 1.0194(2) 0.12278(6) 0.4806(2) 0.0410(5) Uani 1 1 d . .
H1A H 0.9355 0.1123 0.4738 0.049 Uiso 1 1 calc R U
C2 C 1.1077(3) 0.10366(7) 0.4023(2) 0.0531(7) Uani 1 1 d . .
H2B H 1.0828 0.0803 0.3424 0.064 Uiso 1 1 calc R U
C3 C 1.2287(2) 0.11838(8) 0.4117(2) 0.0505(6) Uani 1 1 d . .
H3B H 1.2879 0.1050 0.3598 0.061 Uiso 1 1 calc R U
C4 C 1.2643(2) 0.15231(7) 0.4955(2) 0.0466(6) Uani 1 1 d . .
H4A H 1.3480 0.1629 0.5009 0.056 Uiso 1 1 calc R U
C5 C 1.17877(18) 0.17129(6) 0.5725(2) 0.0329(4) Uani 1 1 d . .
H5A H 1.2048 0.1949 0.6308 0.039 Uiso 1 1 calc R U
C6 C 1.05529(17) 0.15683(5) 0.56715(18) 0.0257(4) Uani 1 1 d . .
C7 C 0.96481(16) 0.17975(5) 0.64851(18) 0.0230(3) Uani 1 1 d . .
H7A H 0.8932 0.1612 0.6644 0.028 Uiso 1 1 calc R U
H7B H 1.0075 0.1892 0.7413 0.028 Uiso 1 1 calc R U
C8 C 0.85481(14) 0.24558(4) 0.62211(16) 0.0168(3) Uani 1 1 d . .
C9 C 0.74509(14) 0.31281(4) 0.57073(16) 0.0167(3) Uani 1 1 d . .
H9A H 0.6900 0.3030 0.6418 0.020 Uiso 1 1 calc R U
C10 C 0.53532(15) 0.27040(5) 0.29993(18) 0.0233(3) Uani 1 1 d . .
H10A H 0.5991 0.2624 0.2439 0.028 Uiso 1 1 calc R U
C11 C 0.35046(15) 0.27149(5) 0.38763(17) 0.0212(3) Uani 1 1 d . .
C12 C 0.22737(15) 0.26468(5) 0.41608(18) 0.0247(4) Uani 1 1 d . .
H12A H 0.1760 0.2434 0.3678 0.030 Uiso 1 1 calc R U
C13 C 0.18265(16) 0.28992(5) 0.51681(19) 0.0271(4) Uani 1 1 d . .
H13A H 0.0986 0.2861 0.5375 0.033 Uiso 1 1 calc R U
C14 C 0.25862(16) 0.32111(5) 0.58945(18) 0.0254(4) Uani 1 1 d . .
H14A H 0.2251 0.3380 0.6583 0.030 Uiso 1 1 calc R U
C15 C 0.38176(15) 0.32764(5) 0.56245(17) 0.0208(3) Uani 1 1 d . .
H15A H 0.4330 0.3485 0.6132 0.025 Uiso 1 1 calc R U
C16 C 0.42939(14) 0.30282(4) 0.45849(16) 0.0177(3) Uani 1 1 d . .
C17 C 0.54731(14) 0.30155(4) 0.39998(17) 0.0189(3) Uani 1 1 d . .
C18 C 0.65976(14) 0.32932(4) 0.44149(17) 0.0192(3) Uani 1 1 d . .
H18A H 0.6303 0.3581 0.4622 0.023 Uiso 1 1 calc R U
H18B H 0.7095 0.3315 0.3608 0.023 Uiso 1 1 calc R U
C19 C 0.91458(15) 0.36422(5) 0.53807(18) 0.0228(3) Uani 1 1 d . .
C20 C 0.83553(14) 0.34749(5) 0.64187(17) 0.0186(3) Uani 1 1 d . .
H20A H 0.8925 0.3338 0.7201 0.022 Uiso 1 1 calc R U
C21 C 0.75754(14) 0.42388(5) 0.66455(16) 0.0184(3) Uani 1 1 d . .
H21A H 0.7953 0.4357 0.5882 0.022 Uiso 1 1 calc R U
C22 C 0.76557(14) 0.38281(4) 0.70467(16) 0.0176(3) Uani 1 1 d . .
C23 C 0.69574(14) 0.37812(5) 0.82426(17) 0.0201(3) Uani 1 1 d . .
C24 C 0.67530(16) 0.34371(5) 0.91092(18) 0.0265(4) Uani 1 1 d . .
H24A H 0.7065 0.3164 0.8925 0.032 Uiso 1 1 calc R U
C25 C 0.60855(19) 0.35057(6) 1.0241(2) 0.0357(4) Uani 1 1 d . .
H25A H 0.5943 0.3277 1.0849 0.043 Uiso 1 1 calc R U
C26 C 0.5615(2) 0.39081(7) 1.0505(2) 0.0405(5) Uani 1 1 d . .
H26A H 0.5165 0.3945 1.1295 0.049 Uiso 1 1 calc R U
C27 C 0.57840(18) 0.42521(6) 0.9655(2) 0.0342(4) Uani 1 1 d . .
H27A H 0.5449 0.4523 0.9833 0.041 Uiso 1 1 calc R U
C28 C 0.64699(15) 0.41832(5) 0.85246(17) 0.0229(3) Uani 1 1 d . .
C29 C 0.65712(15) 0.48980(5) 0.74261(19) 0.0240(3) Uani 1 1 d . .
C30 C 0.68409(17) 0.55129(5) 0.5925(2) 0.0293(4) Uani 1 1 d . .
C31 C 0.7475(3) 0.55442(6) 0.4603(2) 0.0540(7) Uani 1 1 d . .
H31A H 0.8363 0.5462 0.4815 0.081 Uiso 1 1 calc R U
H31B H 0.7422 0.5836 0.4253 0.081 Uiso 1 1 calc R U
H31C H 0.7053 0.5355 0.3879 0.081 Uiso 1 1 calc R U
C32 C 0.7474(2) 0.57974(6) 0.7065(2) 0.0424(5) Uani 1 1 d . .
H32A H 0.8368 0.5722 0.7262 0.064 Uiso 1 1 calc R U
H32B H 0.7068 0.5763 0.7926 0.064 Uiso 1 1 calc R U
H32C H 0.7397 0.6093 0.6748 0.064 Uiso 1 1 calc R U
C33 C 0.5433(2) 0.55985(6) 0.5642(3) 0.0575(7) Uani 1 1 d . .
H33A H 0.5049 0.5555 0.6514 0.086 Uiso 1 1 calc R U
H33B H 0.5049 0.5405 0.4910 0.086 Uiso 1 1 calc R U
H33C H 0.5292 0.5891 0.5321 0.086 Uiso 1 1 calc R U

loop_
_atom_site_aniso_label
_atom_site_aniso_U_11
_atom_site_aniso_U_22
_atom_site_aniso_U_33
_atom_site_aniso_U_23
_atom_site_aniso_U_13
_atom_site_aniso_U_12
O1 0.0526(9) 0.0260(6) 0.0548(10) -0.0065(6) 0.0269(8) 0.0074(6)
O2 0.0356(7) 0.0171(5) 0.0256(7) -0.0012(4) 0.0020(5) 0.0063(4)
O3 0.0325(6) 0.0282(6) 0.0163(6) 0.0061(4) 0.0077(5) 0.0075(5)
O4 0.0276(6) 0.0167(5) 0.0174(6) 0.0024(4) 0.0048(5) 0.0060(4)
N1 0.0225(7) 0.0193(6) 0.0210(7) -0.0041(5) 0.0037(6) 0.0028(5)
N2 0.0266(7) 0.0219(7) 0.0274(8) -0.0079(5) 0.0032(6) -0.0044(5)
N3 0.0244(7) 0.0164(6) 0.0146(7) 0.0008(5) 0.0068(5) 0.0037(5)
N4 0.0332(8) 0.0316(8) 0.0448(10) -0.0063(7) 0.0185(8) -0.0067(6)
C1 0.0431(11) 0.0309(10) 0.0432(13) -0.0084(8) -0.0178(10) 0.0145(8)
C2 0.0853(19) 0.0394(11) 0.0289(11) -0.0124(9) -0.0153(12) 0.0292(12)
C3 0.0650(16) 0.0538(13) 0.0345(12) 0.0092(10) 0.0136(11) 0.0351(12)
C4 0.0456(12) 0.0432(12) 0.0550(15) 0.0202(10) 0.0225(11) 0.0182(9)
C5 0.0346(10) 0.0255(8) 0.0397(11) 0.0086(7) 0.0092(8) 0.0056(7)
C6 0.0347(9) 0.0220(8) 0.0186(9) 0.0028(6) -0.0035(7) 0.0101(7)
C7 0.0283(8) 0.0184(7) 0.0223(9) 0.0065(6) 0.0026(7) 0.0053(6)
C8 0.0172(7) 0.0165(7) 0.0167(8) -0.0008(5) 0.0025(6) -0.0013(5)
C9 0.0178(7) 0.0146(6) 0.0183(8) -0.0005(5) 0.0047(6) 0.0015(5)
C10 0.0219(8) 0.0223(7) 0.0263(9) -0.0019(6) 0.0057(7) 0.0004(6)
C11 0.0221(8) 0.0186(7) 0.0221(9) 0.0016(6) -0.0003(7) 0.0011(6)
C12 0.0213(8) 0.0229(8) 0.0288(9) 0.0055(6) -0.0013(7) -0.0023(6)
C13 0.0201(8) 0.0294(8) 0.0324(10) 0.0114(7) 0.0051(7) 0.0033(6)
C14 0.0289(9) 0.0240(8) 0.0244(9) 0.0046(6) 0.0082(7) 0.0078(6)
C15 0.0255(8) 0.0165(7) 0.0201(8) 0.0017(6) 0.0014(7) 0.0017(6)
C16 0.0200(7) 0.0152(6) 0.0173(8) 0.0037(5) 0.0000(6) 0.0024(5)
C17 0.0208(7) 0.0156(7) 0.0201(8) 0.0030(5) 0.0021(6) 0.0023(5)
C18 0.0203(7) 0.0160(7) 0.0210(8) 0.0016(6) 0.0011(6) -0.0001(5)
C19 0.0194(8) 0.0200(7) 0.0297(9) -0.0053(6) 0.0056(7) 0.0001(6)
C20 0.0171(7) 0.0189(7) 0.0201(8) -0.0008(6) 0.0028(6) 0.0016(5)
C21 0.0170(7) 0.0203(7) 0.0177(8) -0.0032(6) 0.0017(6) 0.0015(5)
C22 0.0167(7) 0.0193(7) 0.0161(8) -0.0022(5) -0.0001(6) 0.0003(5)
C23 0.0185(7) 0.0236(7) 0.0177(8) -0.0019(6) 0.0002(6) -0.0010(6)
C24 0.0273(9) 0.0287(8) 0.0234(9) 0.0024(7) 0.0028(7) -0.0009(6)
C25 0.0418(11) 0.0383(10) 0.0287(10) 0.0063(8) 0.0118(9) -0.0035(8)
C26 0.0451(12) 0.0470(11) 0.0341(11) -0.0040(9) 0.0239(10) -0.0029(9)
C27 0.0366(10) 0.0344(9) 0.0345(11) -0.0083(8) 0.0163(9) 0.0004(8)
C28 0.0226(8) 0.0250(8) 0.0214(9) -0.0038(6) 0.0039(7) -0.0008(6)
C29 0.0225(8) 0.0215(7) 0.0274(9) -0.0045(6) 0.0002(7) 0.0040(6)
C30 0.0388(10) 0.0129(7) 0.0334(10) -0.0015(6) -0.0064(8) 0.0030(6)
C31 0.104(2) 0.0211(9) 0.0394(13) 0.0050(8) 0.0184(13) 0.0059(10)
C32 0.0512(12) 0.0290(9) 0.0451(13) -0.0101(8) -0.0017(10) -0.0105(8)
C33 0.0414(12) 0.0252(10) 0.098(2) 0.0151(11) -0.0249(13) 0.0019(8)

loop_
_atom_type_symbol
_atom_type_description
_atom_type_scat_dispersion_real
_atom_type_scat_dispersion_imag
_atom_type_scat_source
C C 0.0033 0.0016 'International Tables Vol C Tables 4.2.6.8 and 6.1.1.4'
H H 0.0000 0.0000 'International Tables Vol C Tables 4.2.6.8 and 6.1.1.4'
N N 0.0061 0.0033 'International Tables Vol C Tables 4.2.6.8 and 6.1.1.4'
O O 0.0106 0.0060 'International Tables Vol C Tables 4.2.6.8 and 6.1.1.4'

loop_
_geom_angle_atom_site_label_1
_geom_angle_atom_site_label_2
_geom_angle_atom_site_label_3
_geom_angle
C29 O2 C30 121.04(13)
C8 O4 C7 116.33(12)
C21 N1 C28 108.27(12)
C21 N1 C29 125.99(13)
C28 N1 C29 125.74(13)
C11 N2 C10 109.00(13)
C8 N3 C9 121.98(13)
C6 C1 C2 119.7(2)
C3 C2 C1 120.6(2)
C4 C3 C2 120.0(2)
C3 C4 C5 119.9(2)
C4 C5 C6 121.7(2)
C1 C6 C5 118.04(17)
C1 C6 C7 122.41(17)
C5 C6 C7 119.47(16)
O4 C7 C6 105.38(12)
O3 C8 N3 124.64(14)
O3 C8 O4 124.52(14)
N3 C8 O4 110.84(13)
N3 C9 C18 109.66(12)
N3 C9 C20 110.47(12)
C18 C9 C20 112.70(12)
C17 C10 N2 110.24(14)
N2 C11 C12 130.10(15)
N2 C11 C16 107.43(13)
C12 C11 C16 122.45(15)
C13 C12 C11 117.61(15)
C12 C13 C14 121.37(15)
C15 C14 C13 121.14(15)
C14 C15 C16 118.79(15)
C15 C16 C11 118.63(14)
C15 C16 C17 134.27(14)
C11 C16 C17 107.10(13)
C10 C17 C16 106.22(14)
C10 C17 C18 127.47(14)
C16 C17 C18 126.30(14)
C17 C18 C9 113.01(12)
N4 C19 C20 178.09(19)
C19 C20 C22 110.74(12)
C19 C20 C9 109.60(13)
C22 C20 C9 112.42(12)
C22 C21 N1 109.86(13)
C21 C22 C23 107.48(13)
C21 C22 C20 127.95(14)
C23 C22 C20 124.55(13)
C24 C23 C28 119.92(15)
C24 C23 C22 132.76(14)
C28 C23 C22 107.27(13)
C25 C24 C23 118.20(16)
C24 C25 C26 120.89(17)
C27 C26 C25 122.24(17)
C26 C27 C28 116.75(17)
C27 C28 N1 130.86(15)
C27 C28 C23 121.99(16)
N1 C28 C23 107.12(13)
O1 C29 O2 128.04(15)
O1 C29 N1 122.76(16)
O2 C29 N1 109.19(13)
O2 C30 C32 110.35(15)
O2 C30 C31 102.17(13)
C32 C30 C31 110.88(17)
O2 C30 C33 109.22(14)
C32 C30 C33 111.63(17)
C31 C30 C33 112.2(2)

loop_
_geom_bond_atom_site_label_1
_geom_bond_atom_site_label_2
_geom_bond_distance
O1 C29 1.196(2)
O2 C29 1.322(2)
O2 C30 1.4904(19)
O3 C8 1.2192(18)
O4 C8 1.3454(17)
O4 C7 1.4624(17)
N1 C21 1.3996(18)
N1 C28 1.402(2)
N1 C29 1.403(2)
N2 C11 1.370(2)
N2 C10 1.379(2)
N3 C8 1.3411(19)
N3 C9 1.4545(18)
N4 C19 1.143(2)
C1 C6 1.381(2)
C1 C2 1.409(3)
C2 C3 1.366(4)
C3 C4 1.362(3)
C4 C5 1.378(3)
C5 C6 1.391(3)
C6 C7 1.498(2)
C9 C18 1.531(2)
C9 C20 1.559(2)
C10 C17 1.365(2)
C11 C12 1.392(2)
C11 C16 1.416(2)
C12 C13 1.378(2)
C13 C14 1.403(2)
C14 C15 1.387(2)
C15 C16 1.407(2)
C16 C17 1.440(2)
C17 C18 1.501(2)
C19 C20 1.475(2)
C20 C22 1.507(2)
C21 C22 1.352(2)
C22 C23 1.445(2)
C23 C24 1.398(2)
C23 C28 1.411(2)
C24 C25 1.382(2)
C25 C26 1.400(3)
C26 C27 1.380(3)
C27 C28 1.393(2)
C30 C32 1.504(2)
C30 C31 1.506(3)
C30 C33 1.520(3)
